data_7216944
loop_
_publ_author_name
'Alder, Roger W.'
'Butts, Craig P.'
'Orpen, A. Guy'
'Read, David'

_publ_section_title
;
 Bridgehead phosphorus chemistry: in--out inversion, intrabridgehead
 P&#x200A;&#x200A;&#x00B7;&#x2005;&#x00B7;&#x2005;&#x00B7;&#x200A;&#x200A;P
 bonding, and reactivity
;
_journal_issue 3
_journal_name_full 'Journal of the Chemical Society, Perkin Transactions 2'
_journal_page_first 288
_journal_paper_doi 10.1039/b009007g
_journal_year 2001
_chemical_formula_sum 'C18 H29 F6 P3'
_chemical_formula_weight 452.32
_chemical_name_systematic
; 
? 
;
_space_group_IT_number 9
_symmetry_cell_setting monoclinic
_symmetry_space_group_name_Hall 'C -2yc'
_symmetry_space_group_name_H-M 'C 1 c 1'
_atom_sites_solution_hydrogens geom
_atom_sites_solution_primary direct
_atom_sites_solution_secondary difmap
_audit_creation_method SHELXL
_cell_angle_alpha 90.00
_cell_angle_beta 91.2960(10)
_cell_angle_gamma 90.00
_cell_formula_units_Z 4
_cell_length_a 9.0947(3)
_cell_length_b 18.9759(7)
_cell_length_c 12.0451(5)
_cell_measurement_reflns_used 112
_cell_measurement_temperature 173(2)
_cell_measurement_theta_max 27.5
_cell_measurement_theta_min 1.75
_cell_volume 2078.21(13)
_computing_cell_refinement 'SMART (Siemens, 1995b)'
_computing_data_collection 'SMART (Siemens, 1995b)'
_computing_data_reduction 'SMART (Siemens, 1995b)'
_computing_molecular_graphics 'SHELXTL (Siemens, 1995a)'
_computing_publication_material 'SHELXTL (Siemens, 1995a)'
_computing_structure_refinement 'SHELXTL (Siemens, 1995a)'
_computing_structure_solution 'SHELXTL (Siemens, 1995a)'
_diffrn_ambient_temperature 173(2)
_diffrn_measurement_device 'Siemens SMART Area Detector'
_diffrn_measurement_method '\w rotation with narrow frames'
_diffrn_radiation_monochromator graphite
_diffrn_radiation_source 'fine-focus sealed tube'
_diffrn_radiation_type MoK\a
_diffrn_radiation_wavelength 0.71073
_diffrn_reflns_av_R_equivalents 0.0395
_diffrn_reflns_av_sigmaI/netI 0.0292
_diffrn_reflns_limit_h_max 11
_diffrn_reflns_limit_h_min -11
_diffrn_reflns_limit_k_max 22
_diffrn_reflns_limit_k_min -24
_diffrn_reflns_limit_l_max 14
_diffrn_reflns_limit_l_min -15
_diffrn_reflns_number 6672
_diffrn_reflns_theta_max 27.48
_diffrn_reflns_theta_min 2.15
_exptl_absorpt_coefficient_mu 0.340
_exptl_absorpt_correction_type none
_exptl_crystal_colour Colourless
_exptl_crystal_density_diffrn 1.446
_exptl_crystal_description 'Irregular Blocks'
_exptl_crystal_F_000 944
_exptl_crystal_size_max 0.60
_exptl_crystal_size_mid 0.34
_exptl_crystal_size_min 0.28
_refine_diff_density_max 0.389
_refine_diff_density_min -0.250
_refine_diff_density_rms 0.052
_refine_ls_abs_structure_details 'Flack H D (1983), Acta Cryst. A39, 876-881, 2393 Friedel Pairs'
_refine_ls_abs_structure_Flack 0.02(7)
_refine_ls_extinction_method none
_refine_ls_goodness_of_fit_all 1.054
_refine_ls_goodness_of_fit_obs 1.050
_refine_ls_hydrogen_treatment noref
_refine_ls_matrix_type full
_refine_ls_number_parameters 244
_refine_ls_number_reflns 4037
_refine_ls_number_restraints 2
_refine_ls_restrained_S_all 1.054
_refine_ls_restrained_S_obs 1.050
_refine_ls_R_factor_all 0.0339
_refine_ls_R_factor_obs 0.0327
_refine_ls_shift/esd_max 0.000
_refine_ls_shift/esd_mean 0.000
_refine_ls_structure_factor_coef Fsqd
_refine_ls_weighting_details 'calc w=1/[\s^2^(Fo^2^)+(0.0558P)^2^+0.2684P] where P=(Fo^2^+2Fc^2^)/3'
_refine_ls_weighting_scheme calc
_refine_ls_wR_factor_all 0.0865
_refine_ls_wR_factor_obs 0.0851
_reflns_number_observed 3943
_reflns_number_total 4037
_reflns_observed_criterion >2sigma(I)
_cod_data_source_file b009007g.txt
_cod_data_source_block fftb
_cod_depositor_comments
;
The following automatic conversions were performed:

'_symmetry_cell_setting' value 'Monoclinic' changed to 'monoclinic'
according to
/usr/data/users/saulius/automatic-downloads/retrospective/RSC/lib/dictionaries/cif_core.dic
dictionary named 'cif_core.dic' version 2.4.2 from 2011-04-26.

Automatic conversion script
Id: cif_fix_values 2281 2013-09-26 08:29:07Z andrius 
;
_cod_original_sg_symbol_H-M Cc
_cod_database_code 7216944

loop_
_symmetry_equiv_pos_as_xyz
'x, y, z'
'x, -y, z+1/2'
'x+1/2, y+1/2, z'
'x+1/2, -y+1/2, z+1/2'

loop_
_atom_site_aniso_label
_atom_site_aniso_U_11
_atom_site_aniso_U_22
_atom_site_aniso_U_33
_atom_site_aniso_U_23
_atom_site_aniso_U_13
_atom_site_aniso_U_12
P1 0.0190(2) 0.0192(2) 0.0187(2) -0.0006(2) 0.0023(2) 0.0014(2)
F1 0.0408(12) 0.118(2) 0.081(2) -0.0010(14) 0.0223(11) -0.0042(12)
C1 0.0254(10) 0.0228(9) 0.0228(10) -0.0042(7) 0.0042(8) -0.0011(7)
P2 0.0268(3) 0.0237(2) 0.0217(2) 0.0022(2) 0.0031(2) -0.0003(2)
F2 0.112(2) 0.0387(9) 0.0565(12) 0.0054(8) -0.0167(12) 0.0237(11)
C2 0.0351(12) 0.0241(9) 0.0248(10) -0.0040(8) -0.0001(9) -0.0045(8)
P3 0.0278(3) 0.0258(3) 0.0264(3) -0.0018(2) 0.0001(2) 0.0073(2)
F3 0.113(2) 0.0314(9) 0.093(2) 0.0075(10) -0.026(2) 0.0172(10)
C3 0.0454(15) 0.0217(10) 0.0300(12) 0.0011(8) 0.0028(10) -0.0058(9)
F4 0.097(2) 0.0775(14) 0.0381(10) -0.0253(9) -0.0114(11) 0.0198(12)
C4 0.0201(10) 0.0276(10) 0.0317(12) 0.0045(8) 0.0017(9) 0.0051(8)
F5 0.0350(11) 0.123(2) 0.079(2) -0.0112(15) 0.0066(11) -0.0177(12)
C5 0.0265(12) 0.0430(13) 0.0417(15) 0.0101(11) 0.0114(11) 0.0116(10)
F6 0.0625(12) 0.0574(10) 0.0313(8) -0.0098(7) -0.0072(8) 0.0100(8)
C6 0.0223(12) 0.060(2) 0.053(2) 0.0175(13) 0.0085(12) -0.0026(11)
C7 0.0321(13) 0.0445(13) 0.0364(13) 0.0095(10) 0.0115(11) -0.0037(10)
C8 0.0312(11) 0.0244(10) 0.0203(9) -0.0041(7) -0.0008(8) -0.0038(8)
C9 0.0226(11) 0.0342(11) 0.0281(11) -0.0075(9) -0.0039(9) 0.0055(8)
C10 0.0433(15) 0.0337(11) 0.0213(10) -0.0022(8) -0.0067(10) 0.0108(10)
C11 0.0425(14) 0.0316(11) 0.0247(11) 0.0048(8) -0.0018(10) 0.0071(10)
C12 0.0247(11) 0.0243(9) 0.0244(10) 0.0018(7) 0.0028(8) 0.0024(8)
C13 0.0248(10) 0.0249(9) 0.0231(10) 0.0041(7) 0.0037(8) -0.0009(8)
C14 0.0355(13) 0.0291(10) 0.0271(11) 0.0011(8) 0.0090(10) -0.0003(9)
C15 0.0370(14) 0.0451(14) 0.0397(14) 0.0076(11) 0.0137(12) 0.0102(11)
C16 0.0267(13) 0.061(2) 0.045(2) 0.0209(13) 0.0084(11) 0.0016(12)
C17 0.0328(13) 0.0481(14) 0.0369(13) 0.0146(10) -0.0064(11) -0.0115(11)
C18 0.0315(12) 0.0314(11) 0.0282(11) 0.0027(8) 0.0027(9) -0.0027(9)

loop_
_atom_site_label
_atom_site_type_symbol
_atom_site_fract_x
_atom_site_fract_y
_atom_site_fract_z
_atom_site_U_iso_or_equiv
_atom_site_thermal_displace_type
_atom_site_occupancy
_atom_site_calc_flag
_atom_site_refinement_flags
P1 P 0.07505(5) 0.10341(2) 0.30188(4) 0.01895(11) Uani 1 d .
F1 F 0.3718(3) -0.1200(2) 0.1936(2) 0.0797(7) Uani 1 d .
C1 C 0.0181(2) 0.18519(11) 0.3700(2) 0.0236(4) Uani 1 d .
H1A H -0.0702(2) 0.20352(11) 0.3300(2) 0.028 Uiso 1 calc R
H1B H -0.0112(2) 0.17363(11) 0.4465(2) 0.028 Uiso 1 calc R
P2 P 0.16254(6) 0.20861(3) 0.15936(4) 0.02402(13) Uani 1 d .
F2 F 0.1613(3) -0.05988(9) 0.1813(2) 0.0694(6) Uani 1 d .
C2 C 0.1344(3) 0.24468(11) 0.3763(2) 0.0280(4) Uani 1 d .
H2A H 0.1012(3) 0.28130(11) 0.4287(2) 0.034 Uiso 1 calc R
H2B H 0.2281(3) 0.22505(11) 0.4062(2) 0.034 Uiso 1 calc R
P3 P 0.20677(6) -0.13671(3) 0.22213(5) 0.02668(13) Uani 1 d .
F3 F 0.2539(3) -0.21246(9) 0.2632(2) 0.0795(8) Uani 1 d .
C3 C 0.1619(3) 0.27900(11) 0.2632(2) 0.0324(5) Uani 1 d .
H3A H 0.2575(3) 0.30394(11) 0.2648(2) 0.039 Uiso 1 calc R
H3B H 0.0833(3) 0.31352(11) 0.2450(2) 0.039 Uiso 1 calc R
F4 F 0.1762(3) -0.16639(13) 0.1011(2) 0.0712(7) Uani 1 d .
C4 C 0.2726(2) 0.08348(11) 0.3096(2) 0.0265(4) Uani 1 d .
H4A H 0.3167(2) 0.11585(11) 0.3656(2) 0.032 Uiso 1 calc R
H4B H 0.2822(2) 0.03531(11) 0.3405(2) 0.032 Uiso 1 calc R
F5 F 0.0408(2) -0.1510(2) 0.2518(2) 0.0791(7) Uani 1 d .
C5 C 0.3710(3) 0.08658(14) 0.2071(2) 0.0369(6) Uani 1 d .
H5A H 0.3113(3) 0.07199(14) 0.1414(2) 0.044 Uiso 1 calc R
H5B H 0.4507(3) 0.05147(14) 0.2173(2) 0.044 Uiso 1 calc R
F6 F 0.2357(2) -0.10572(10) 0.34497(15) 0.0506(4) Uani 1 d .
C6 C 0.4419(3) 0.1585(2) 0.1815(3) 0.0449(7) Uani 1 d .
H6A H 0.4599(3) 0.1842(2) 0.2521(3) 0.054 Uiso 1 calc R
H6B H 0.5381(3) 0.1505(2) 0.1469(3) 0.054 Uiso 1 calc R
C7 C 0.3459(3) 0.20394(15) 0.1041(2) 0.0375(6) Uani 1 d .
H7A H 0.3419(3) 0.18302(15) 0.0288(2) 0.045 Uiso 1 calc R
H7B H 0.3881(3) 0.25187(15) 0.0987(2) 0.045 Uiso 1 calc R
C8 C -0.0269(3) 0.07462(11) 0.1775(2) 0.0253(4) Uani 1 d .
H8A H 0.0455(3) 0.05504(11) 0.1257(2) 0.030 Uiso 1 calc R
H8B H -0.0910(3) 0.03511(11) 0.1997(2) 0.030 Uiso 1 calc R
C9 C -0.1239(2) 0.12710(12) 0.1110(2) 0.0284(5) Uani 1 d .
H9A H -0.2116(2) 0.10159(12) 0.0820(2) 0.034 Uiso 1 calc R
H9B H -0.1586(2) 0.16377(12) 0.1627(2) 0.034 Uiso 1 calc R
C10 C -0.0503(3) 0.16369(12) 0.0136(2) 0.0329(5) Uani 1 d .
H10A H -0.1268(3) 0.17581(12) -0.0431(2) 0.039 Uiso 1 calc R
H10B H 0.0186(3) 0.13018(12) -0.0208(2) 0.039 Uiso 1 calc R
C11 C 0.0343(3) 0.23094(12) 0.0457(2) 0.0330(5) Uani 1 d .
H11A H -0.0349(3) 0.26794(12) 0.0697(2) 0.040 Uiso 1 calc R
H11B H 0.0887(3) 0.24888(12) -0.0187(2) 0.040 Uiso 1 calc R
C12 C 0.0181(2) 0.03600(11) 0.4050(2) 0.0245(4) Uani 1 d .
H12A H 0.0500(2) -0.01065(11) 0.3777(2) 0.029 Uiso 1 calc R
H12B H 0.0736(2) 0.04519(11) 0.4752(2) 0.029 Uiso 1 calc R
C13 C -0.1424(2) 0.03059(11) 0.4323(2) 0.0242(4) Uani 1 d .
C14 C -0.2005(3) 0.06892(12) 0.5199(2) 0.0304(5) Uani 1 d .
H14 H -0.1389(3) 0.10029(12) 0.5612(2) 0.037 Uiso 1 calc R
C15 C -0.3477(3) 0.06176(15) 0.5476(2) 0.0404(6) Uani 1 d .
H15 H -0.3855(3) 0.08794(15) 0.6078(2) 0.048 Uiso 1 calc R
C16 C -0.4392(3) 0.0166(2) 0.4876(2) 0.0442(7) Uani 1 d .
H16 H -0.5399(3) 0.0125(2) 0.5058(2) 0.053 Uiso 1 calc R
C17 C -0.3834(3) -0.0228(2) 0.4010(2) 0.0394(6) Uani 1 d .
H17 H -0.4452(3) -0.0548(2) 0.3610(2) 0.047 Uiso 1 calc R
C18 C -0.2362(3) -0.01531(12) 0.3729(2) 0.0303(5) Uani 1 d .
H18 H -0.1989(3) -0.04165(12) 0.3126(2) 0.036 Uiso 1 calc R

loop_
_atom_type_symbol
_atom_type_description
_atom_type_scat_dispersion_real
_atom_type_scat_dispersion_imag
_atom_type_scat_source
C C 0.0033 0.0016 'International Tables Vol C Tables 4.2.6.8 and 6.1.1.4'
H H 0.0000 0.0000 'International Tables Vol C Tables 4.2.6.8 and 6.1.1.4'
F F 0.0171 0.0103 'International Tables Vol C Tables 4.2.6.8 and 6.1.1.4'
P P 0.1023 0.0942 'International Tables Vol C Tables 4.2.6.8 and 6.1.1.4'

loop_
_geom_angle_atom_site_label_1
_geom_angle_atom_site_label_2
_geom_angle_atom_site_label_3
_geom_angle
C8 P1 C1 118.41(10)
C8 P1 C4 117.25(10)
C1 P1 C4 115.93(11)
C8 P1 C12 101.40(10)
C1 P1 C12 101.34(9)
C4 P1 C12 96.38(10)
C2 C1 P1 116.05(15)
C7 P2 C11 108.25(13)
C7 P2 C3 107.71(13)
C11 P2 C3 109.30(12)
C3 C2 C1 112.9(2)
F3 P3 F1 89.9(2)
F3 P3 F4 90.34(14)
F1 P3 F4 91.10(14)
F3 P3 F5 91.5(2)
F1 P3 F5 178.2(2)
F4 P3 F5 89.91(14)
F3 P3 F2 179.2(2)
F1 P3 F2 89.44(15)
F4 P3 F2 90.14(12)
F5 P3 F2 89.1(2)
F3 P3 F6 90.38(13)
F1 P3 F6 89.44(13)
F4 P3 F6 179.10(12)
F5 P3 F6 89.54(12)
F2 P3 F6 89.14(10)
C2 C3 P2 107.46(14)
C5 C4 P1 122.5(2)
C4 C5 C6 116.5(2)
C7 C6 C5 112.7(2)
C6 C7 P2 108.7(2)
C9 C8 P1 120.42(15)
C10 C9 C8 115.9(2)
C9 C10 C11 114.1(2)
C10 C11 P2 107.7(2)
C13 C12 P1 118.47(15)
C14 C13 C18 118.2(2)
C14 C13 C12 120.9(2)
C18 C13 C12 120.8(2)
C15 C14 C13 120.8(2)
C16 C15 C14 120.3(2)
C15 C16 C17 120.0(2)
C16 C17 C18 119.7(3)
C17 C18 C13 121.0(2)

loop_
_geom_bond_atom_site_label_1
_geom_bond_atom_site_label_2
_geom_bond_distance
P1 C8 1.828(2)
P1 C1 1.836(2)
P1 C4 1.836(2)
P1 C12 1.865(2)
F1 P3 1.579(2)
C1 C2 1.548(3)
P2 C7 1.811(3)
P2 C11 1.828(3)
P2 C3 1.830(2)
F2 P3 1.590(2)
C2 C3 1.536(3)
P3 F3 1.577(2)
P3 F4 1.582(2)
P3 F5 1.582(2)
P3 F6 1.608(2)
C4 C5 1.542(3)
C5 C6 1.543(4)
C6 C7 1.530(4)
C8 C9 1.542(3)
C9 C10 1.531(3)
C10 C11 1.535(4)
C12 C13 1.507(3)
C13 C14 1.395(3)
C13 C18 1.404(3)
C14 C15 1.394(3)
C15 C16 1.387(5)
C16 C17 1.389(4)
C17 C18 1.395(3)

loop_
_geom_torsion_atom_site_label_1
_geom_torsion_atom_site_label_2
_geom_torsion_atom_site_label_3
_geom_torsion_atom_site_label_4
_geom_torsion
C8 P1 C1 C2 -119.0(2)
C4 P1 C1 C2 28.3(2)
C12 P1 C1 C2 131.2(2)
P1 C1 C2 C3 71.5(2)
C1 C2 C3 P2 -40.3(2)
C7 P2 C3 C2 -115.0(2)
C11 P2 C3 C2 127.6(2)
C8 P1 C4 C5 37.2(2)
C1 P1 C4 C5 -110.5(2)
C12 P1 C4 C5 143.6(2)
P1 C4 C5 C6 88.6(3)
C4 C5 C6 C7 -90.3(3)
C5 C6 C7 P2 51.3(3)
C11 P2 C7 C6 -157.8(2)
C3 P2 C7 C6 84.2(2)
C1 P1 C8 C9 18.6(2)
C4 P1 C8 C9 -128.3(2)
C12 P1 C8 C9 128.4(2)
P1 C8 C9 C10 93.7(2)
C8 C9 C10 C11 -86.5(2)
C9 C10 C11 P2 53.2(2)
C7 P2 C11 C10 104.8(2)
C3 P2 C11 C10 -138.1(2)
C8 P1 C12 C13 -61.4(2)
C1 P1 C12 C13 61.0(2)
C4 P1 C12 C13 179.1(2)
P1 C12 C13 C14 -91.3(2)
P1 C12 C13 C18 91.3(2)
C18 C13 C14 C15 0.0(3)
C12 C13 C14 C15 -177.5(2)
C13 C14 C15 C16 -0.5(4)
C14 C15 C16 C17 1.3(4)
C15 C16 C17 C18 -1.7(4)
C16 C17 C18 C13 1.2(4)
C14 C13 C18 C17 -0.4(3)
C12 C13 C18 C17 177.1(2)
